data_1575809
loop_
_publ_author_name
'Elgayar, Fouad'
'Jeanneau, Erwann'
'Bargiela, Pascal'
'Mesbah, Adel'
'Essayem, Nadine'
'Mishra, Shashank'

_publ_section_title
;
 Exploring untapped potential of the molecular precursor approach to
 control fluorine-doping in mesostructured titania for acid catalysis
;
_journal_issue 22
_journal_name_full 'Catalysis Science &amp; Technology'
_journal_page_first 6744
_journal_page_last 6756
_journal_paper_doi 10.1039/D5CY00688K
_journal_volume 15
_journal_year 2025
_chemical_formula_moiety 'C19 H19 F24 N2 O5 Ti'
_chemical_formula_sum 'C19 H19 F24 N2 O5 Ti'
_chemical_formula_weight 859.26
_space_group_crystal_system monoclinic
_space_group_IT_number 14
_space_group_name_Hall '-P 2yn'
_space_group_name_H-M_alt 'P 1 21/n 1'
_atom_sites_solution_hydrogens mixed
_atom_sites_solution_primary dual
_audit_creation_date 2024-02-01
_audit_creation_method
;
Olex2 1.5-ac6-015
(compiled 2023.12.04 svn.r209d9fb2 for Rigaku Oxford Diffraction, GUI svn.r6873)
;
_audit_update_record
;
2025-02-19 deposited with the CCDC.	2025-09-17 downloaded from the CCDC.
;
_cell_angle_alpha 90
_cell_angle_beta 97.922(2)
_cell_angle_gamma 90
_cell_formula_units_Z 4
_cell_length_a 14.4959(3)
_cell_length_b 12.8299(3)
_cell_length_c 16.1978(3)
_cell_measurement_reflns_used 13980
_cell_measurement_temperature 100.0(3)
_cell_measurement_theta_max 30.0110
_cell_measurement_theta_min 2.0260
_cell_volume 2983.73(11)
_computing_cell_refinement 'CrysAlisPro 1.171.43.105a (Rigaku OD, 2024)'
_computing_data_collection 'CrysAlisPro system (CCD 43.105a 64-bit (release 11-01-2024))'
_computing_data_reduction 'CrysAlisPro 1.171.43.105a (Rigaku OD, 2024)'
_computing_molecular_graphics 'Olex2 1.5-ac6-015 (Dolomanov et al., 2009)'
_computing_publication_material 'Olex2 1.5-ac6-015 (Dolomanov et al., 2009)'
_computing_structure_refinement 'SHELXL 2018/3 (Sheldrick, 2015)'
_computing_structure_solution 'SHELXT 2018/2 (Sheldrick, 2018)'
_diffrn_ambient_environment N~2~
_diffrn_ambient_temperature 100.0(3)
_diffrn_detector 'Hybrid Pixel Array Detector'
_diffrn_detector_area_resol_mean 10.0000
_diffrn_detector_type 'HyPix-Arc 100'
_diffrn_measured_fraction_theta_full 1.000
_diffrn_measured_fraction_theta_max 0.847
_diffrn_measurement_details
;
List of Runs (angles in degrees, time in seconds):

  # Type    Start    End  Width  t~exp~   \w     \q     \k     \f   Frames
#--------------------------------------------------------------------------
  1  \w      6.00  55.00   0.50   80.75    --    8.73-115.00  17.00   98
  2  \w    -89.00 -40.00   0.50   80.75    --   -7.72 -19.00 120.00   98
  3  \w    -60.00   8.00   0.50   80.75    --   -7.72 -57.00  60.00  136
  4  \w     -7.00  39.00   0.50   80.75    --    8.73  57.00 120.00   92
  5  \w    -72.00 -40.00   0.50   80.75    --    8.73 -19.00 -30.00   64
  6  \w    -72.00 -40.00   0.50   80.75    --    8.73 -19.00 -60.00   64
  7  \w     -4.00  46.00   0.50   80.75    --    8.73 -99.00-120.00  100
  8  \w    -72.00 -40.00   0.50   80.75    --    8.73 -19.00 -90.00   64
  9  \w    -89.00 -40.00   0.50   80.75    --   -7.72 -19.00-150.00   98
 10  \w    -72.00 -40.00   0.50   80.75    --    8.73 -19.00-180.00   64
 11  \w     -4.00  21.00   0.50   80.75    --    8.73 -99.00 120.00   50
 12  \w    -72.00 -40.00   0.50   80.75    --    8.73 -19.00 150.00   64
;
_diffrn_measurement_device 'four-circle diffractometer'
_diffrn_measurement_device_type 'XtaLAB Synergy, Dualflex, HyPix-Arc 100'
_diffrn_measurement_method '\w scans'
_diffrn_orient_matrix_type 'CrysAlisPro convention (1999,Acta A55,543-557)'
_diffrn_orient_matrix_UB_11 0.0034443000
_diffrn_orient_matrix_UB_12 0.0252454000
_diffrn_orient_matrix_UB_13 0.0392616000
_diffrn_orient_matrix_UB_21 -0.0110367000
_diffrn_orient_matrix_UB_22 0.0483099000
_diffrn_orient_matrix_UB_23 -0.0202716000
_diffrn_orient_matrix_UB_31 -0.0480352000
_diffrn_orient_matrix_UB_32 -0.0092766000
_diffrn_orient_matrix_UB_33 0.0012031000
_diffrn_radiation_monochromator mirror
_diffrn_radiation_probe x-ray
_diffrn_radiation_type 'Mo K\a'
_diffrn_radiation_wavelength 0.71073
_diffrn_reflns_av_R_equivalents 0.0380
_diffrn_reflns_av_unetI/netI 0.0340
_diffrn_reflns_Laue_measured_fraction_full 1.000
_diffrn_reflns_Laue_measured_fraction_max 0.847
_diffrn_reflns_limit_h_max 20
_diffrn_reflns_limit_h_min -17
_diffrn_reflns_limit_k_max 16
_diffrn_reflns_limit_k_min -18
_diffrn_reflns_limit_l_max 22
_diffrn_reflns_limit_l_min -21
_diffrn_reflns_number 42310
_diffrn_reflns_point_group_measured_fraction_full 1.000
_diffrn_reflns_point_group_measured_fraction_max 0.847
_diffrn_reflns_theta_full 25.242
_diffrn_reflns_theta_max 30.364
_diffrn_reflns_theta_min 2.030
_diffrn_source 'micro-focus sealed X-ray tube'
_diffrn_source_type 'PhotonJet (Mo) X-ray Source'
_exptl_absorpt_coefficient_mu 0.473
_exptl_absorpt_correction_T_max 1.00000
_exptl_absorpt_correction_T_min 0.77844
_exptl_absorpt_correction_type multi-scan
_exptl_absorpt_process_details
;
CrysAlisPro 1.171.43.105a (Rigaku Oxford Diffraction, 2024)
Empirical absorption correction using spherical harmonics,
implemented in SCALE3 ABSPACK scaling algorithm.
;
_exptl_crystal_colour yellow
_exptl_crystal_colour_primary yellow
_exptl_crystal_density_diffrn 1.913
_exptl_crystal_description plate
_exptl_crystal_F_000 1700
_exptl_crystal_size_max 0.12
_exptl_crystal_size_mid 0.05
_exptl_crystal_size_min 0.04
_refine_diff_density_max 0.798
_refine_diff_density_min -0.771
_refine_diff_density_rms 0.074
_refine_ls_extinction_method none
_refine_ls_goodness_of_fit_ref 1.031
_refine_ls_hydrogen_treatment mixed
_refine_ls_matrix_type full
_refine_ls_number_parameters 504
_refine_ls_number_reflns 7621
_refine_ls_number_restraints 189
_refine_ls_restrained_S_all 1.135
_refine_ls_R_factor_all 0.0679
_refine_ls_R_factor_gt 0.0460
_refine_ls_shift/su_max 0.001
_refine_ls_shift/su_mean 0.000
_refine_ls_structure_factor_coef Fsqd
_refine_ls_weighting_details 'w=1/[\s^2^(Fo^2^)+(0.0515P)^2^+3.8871P] where P=(Fo^2^+2Fc^2^)/3'
_refine_ls_weighting_scheme calc
_refine_ls_wR_factor_gt 0.1111
_refine_ls_wR_factor_ref 0.1206
_reflns_Friedel_coverage 0.000
_reflns_number_gt 5793
_reflns_number_total 7621
_reflns_threshold_expression 'I > 2\s(I)'
_cod_data_source_file d5cy00688k2.cif
_cod_data_source_block flga076_autored
_cod_depositor_comments 'Adding full bibliography for 1575809--1575816.cif.'
_cod_database_code 1575809
_shelx_shelxl_version_number 2018/3
_chemical_oxdiff_formula 'C76 H88 F96 N8 O20 Ti4 '
_shelx_space_group_comment
;
The symmetry employed for this shelxl refinement is uniquely defined
by the following loop, which should always be used as a source of
symmetry information in preference to the above space-group names.
They are only intended as comments.
;
_shelx_estimated_absorpt_t_max 0.981
_shelx_estimated_absorpt_t_min 0.945
_olex2_refinement_description
;
1. Fixed Uiso
 At 1.2 times of:
  All C(H) groups, All C(H,H) groups
 At 1.5 times of:
  All C(H,H,H) groups, All O(H) groups
2. Restrained distances
 O4-H4
 0.87 with sigma of 0.01
 C10-H4
 1.903468 with sigma of 0.02
 Ti1-H4
 2.610627 with sigma of 0.02
 C10-C11 \\sim C10A-C11
 with sigma of 0.02
 C10-C12 \\sim C10A-C12
 with sigma of 0.02
 C11-F20 \\sim C11-F20A
 with sigma of 0.02
 C11-F21 \\sim C11-F21A
 with sigma of 0.02
 C11-F19 \\sim C11-F19A
 with sigma of 0.02
 C12-C10 \\sim C12-C10A
 with sigma of 0.01
 O4-C10 \\sim O4-C10A
 with sigma of 0.01
 C11-C10 \\sim C11-C10A
 with sigma of 0.01
 F19-C11 \\sim F20A-C11 \\sim F20-C11 \\sim F21-C11 \\sim F19A-C11
 with sigma of 0.01
3. Uiso/Uaniso restraints and constraints
C11 \\sim F20 \\sim F21 \\sim F19 \\sim F19A \\sim F20A \\sim F21A \\sim C10
\\sim C10A: within 2A with sigma of 0.01 and sigma for terminal atoms of 0.02
within 2A
4. Rigid body (RIGU) restrains
 C11, F20, F21, F19, F19A, F20A, F21A, C10A, C10
 with sigma for 1-2 distances of 0.004 and sigma for 1-3 distances of 0.004
5. Others
 Sof(C10A)=Sof(F19A)=Sof(F20A)=Sof(F21A)=1-FVAR(1)
 Sof(C10)=Sof(F20)=Sof(F21)=Sof(F19)=FVAR(1)
6.a Ternary CH refined with riding coordinates:
 C1(H1), C4(H4A), C7(H7), C15(H15)
6.b Secondary CH2 refined with riding coordinates:
 C17(H17A,H17B)
6.c Idealised Me refined as rotating group:
 C13(H13A,H13B,H13C), C14(H14A,H14B,H14C), C18(H18A,H18B,H18C), C19(H19A,H19B,
 H19C)
;
_olex2_exptl_crystal_mounting_method 'The crystal was mounted on a MITIGEN holder in perfluoroether oil'
_olex2_submission_original_sample_id FLGA076
_olex2_submission_special_instructions 'No special instructions were received'
_oxdiff_exptl_absorpt_empirical_details
;
Empirical correction (ABSPACK) includes:
- Absorption correction using spherical harmonics
- Frame scaling
;
_oxdiff_exptl_absorpt_empirical_full_max 1.324
_oxdiff_exptl_absorpt_empirical_full_min 0.763

loop_
_space_group_symop_operation_xyz
'x, y, z'
'-x+1/2, y+1/2, -z+1/2'
'-x, -y, -z'
'x-1/2, -y-1/2, z-1/2'

loop_
_atom_site_label
_atom_site_type_symbol
_atom_site_fract_x
_atom_site_fract_y
_atom_site_fract_z
_atom_site_U_iso_or_equiv
_atom_site_adp_type
_atom_site_occupancy
_atom_site_site_symmetry_order
_atom_site_calc_flag
_atom_site_refinement_flags_posn
_atom_site_refinement_flags_adp
_atom_site_refinement_flags_occupancy
_atom_site_disorder_assembly
_atom_site_disorder_group
Ti1 Ti 0.47633(3) 0.26550(3) 0.22635(2) 0.01401(10) Uani 1 1 d D . . . .
F1 F 0.48186(17) 0.17149(14) 0.47835(10) 0.0555(6) Uani 1 1 d . . . . .
F2 F 0.46283(19) 0.30841(15) 0.54997(10) 0.0638(6) Uani 1 1 d . . . . .
F3 F 0.34512(17) 0.23482(17) 0.47827(14) 0.0659(7) Uani 1 1 d . . . . .
F4 F 0.39590(11) 0.47460(12) 0.47322(9) 0.0340(4) Uani 1 1 d . . . . .
F5 F 0.30121(11) 0.40956(15) 0.37310(12) 0.0446(4) Uani 1 1 d . . . . .
F6 F 0.42085(13) 0.49493(12) 0.34686(10) 0.0384(4) Uani 1 1 d . . . . .
F7 F 0.51226(12) -0.09232(12) 0.21783(10) 0.0372(4) Uani 1 1 d . . . . .
F8 F 0.47369(13) -0.12642(12) 0.33793(10) 0.0417(4) Uani 1 1 d . . . . .
F9 F 0.37628(11) -0.05308(12) 0.24465(12) 0.0401(4) Uani 1 1 d . . . . .
F10 F 0.62721(12) 0.14208(13) 0.38066(10) 0.0423(4) Uani 1 1 d . . . . .
F11 F 0.65942(11) 0.00520(15) 0.31452(11) 0.0459(4) Uani 1 1 d . . . . .
F12 F 0.59802(13) -0.00868(14) 0.42718(10) 0.0458(5) Uani 1 1 d . . . . .
F13 F 0.45297(12) 0.1734(2) -0.03355(10) 0.0572(6) Uani 1 1 d . . . . .
F14 F 0.57941(14) 0.24670(17) -0.04854(11) 0.0512(5) Uani 1 1 d . . . . .
F15 F 0.57494(17) 0.08095(17) -0.04054(11) 0.0603(6) Uani 1 1 d . . . . .
F16 F 0.69718(10) 0.29030(11) 0.08916(10) 0.0300(3) Uani 1 1 d . . . . .
F17 F 0.72586(11) 0.12820(12) 0.06963(10) 0.0329(4) Uani 1 1 d . . . . .
F18 F 0.69792(10) 0.18148(12) 0.18993(9) 0.0307(3) Uani 1 1 d . . . . .
F22 F 0.80691(10) 0.43262(12) 0.34752(10) 0.0352(4) Uani 1 1 d . . . . .
F23 F 0.76606(10) 0.27173(12) 0.33988(10) 0.0308(3) Uani 1 1 d . . . . .
F24 F 0.70280(10) 0.37581(13) 0.41930(9) 0.0331(4) Uani 1 1 d . . . . .
O1 O 0.42664(11) 0.26949(12) 0.33060(9) 0.0182(3) Uani 1 1 d . . . . .
O2 O 0.49804(11) 0.11922(12) 0.24086(9) 0.0179(3) Uani 1 1 d . . . . .
O3 O 0.51920(11) 0.24923(12) 0.11920(9) 0.0185(3) Uani 1 1 d . . . . .
O4 O 0.42264(11) 0.39903(12) 0.18585(10) 0.0214(3) Uani 1 1 d D . . . .
H4 H 0.4502(12) 0.4591(10) 0.1852(18) 0.032 Uiso 1 1 d D U . . .
O5 O 0.58118(10) 0.33282(12) 0.27823(9) 0.0178(3) Uani 1 1 d . . . . .
N1 N 0.32503(13) 0.22229(15) 0.16551(12) 0.0198(4) Uani 1 1 d . . . . .
N2 N 0.55921(13) 0.54484(15) 0.21363(12) 0.0191(4) Uani 1 1 d . . . . .
C1 C 0.44875(16) 0.32628(18) 0.40278(14) 0.0197(4) Uani 1 1 d . . . . .
H1 H 0.516085 0.345883 0.408252 0.024 Uiso 1 1 calc R U . . .
C2 C 0.4334(2) 0.2598(2) 0.47755(17) 0.0377(7) Uani 1 1 d . . . . .
C3 C 0.39080(17) 0.4259(2) 0.39996(15) 0.0256(5) Uani 1 1 d . . . . .
C4 C 0.49950(16) 0.05267(18) 0.30789(14) 0.0199(5) Uani 1 1 d . . . . .
H4A H 0.455549 0.080093 0.345157 0.024 Uiso 1 1 calc R U . . .
C5 C 0.46611(17) -0.05564(19) 0.27731(15) 0.0240(5) Uani 1 1 d . . . . .
C6 C 0.59698(18) 0.0468(2) 0.35800(16) 0.0285(5) Uani 1 1 d . . . . .
C7 C 0.56901(16) 0.17295(18) 0.08550(14) 0.0200(5) Uani 1 1 d . . . . .
H7 H 0.554140 0.104063 0.109363 0.024 Uiso 1 1 calc R U . . .
C8 C 0.54401(19) 0.1687(2) -0.00936(15) 0.0303(6) Uani 1 1 d . . . . .
C9 C 0.67304(17) 0.1936(2) 0.10730(15) 0.0240(5) Uani 1 1 d . . . . .
C10 C 0.3249(2) 0.4095(2) 0.15993(18) 0.0181(6) Uani 0.740(4) 1 d D U P A 1
C11 C 0.31088(18) 0.5041(2) 0.10118(17) 0.0364(6) Uani 1 1 d D U . . .
C12 C 0.29120(19) 0.3141(2) 0.1153(2) 0.0391(7) Uani 1 1 d D . . . .
C13 C 0.32182(19) 0.1328(2) 0.10739(17) 0.0324(6) Uani 1 1 d . . . . .
H13A H 0.361146 0.147567 0.064192 0.049 Uiso 1 1 calc R U . . .
H13B H 0.257493 0.121489 0.081297 0.049 Uiso 1 1 calc R U . . .
H13C H 0.344690 0.070111 0.138219 0.049 Uiso 1 1 calc R U . . .
C14 C 0.26275(17) 0.1973(2) 0.22738(17) 0.0315(6) Uani 1 1 d . . . . .
H14A H 0.287786 0.137614 0.261010 0.047 Uiso 1 1 calc R U . . .
H14B H 0.200697 0.180028 0.198560 0.047 Uiso 1 1 calc R U . . .
H14C H 0.258345 0.257652 0.263722 0.047 Uiso 1 1 calc R U . . .
C15 C 0.65784(15) 0.39539(17) 0.27357(14) 0.0184(4) Uani 1 1 d . . . . .
H15 H 0.681757 0.383265 0.219336 0.022 Uiso 1 1 calc R U . . .
C16 C 0.73358(16) 0.36822(19) 0.34572(15) 0.0224(5) Uani 1 1 d . . . . .
C17 C 0.63316(16) 0.50997(18) 0.28131(14) 0.0205(5) Uani 1 1 d . . . . .
H17A H 0.611562 0.521702 0.335942 0.025 Uiso 1 1 calc R U . . .
H17B H 0.689742 0.552690 0.279584 0.025 Uiso 1 1 calc R U . . .
C18 C 0.53242(18) 0.65419(19) 0.23172(16) 0.0260(5) Uani 1 1 d . . . . .
H18A H 0.507122 0.656053 0.284776 0.039 Uiso 1 1 calc R U . . .
H18B H 0.485142 0.678984 0.186924 0.039 Uiso 1 1 calc R U . . .
H18C H 0.587453 0.699205 0.235330 0.039 Uiso 1 1 calc R U . . .
C19 C 0.5893(2) 0.5382(2) 0.12968(15) 0.0311(6) Uani 1 1 d . . . . .
H19A H 0.649049 0.574215 0.130339 0.047 Uiso 1 1 calc R U . . .
H19B H 0.542408 0.571166 0.088543 0.047 Uiso 1 1 calc R U . . .
H19C H 0.596380 0.464877 0.114814 0.047 Uiso 1 1 calc R U . . .
F20 F 0.34255(18) 0.59251(18) 0.14403(15) 0.0256(5) Uani 0.740(4) 1 d D U P A 1
F21 F 0.21651(14) 0.52061(17) 0.08285(14) 0.0358(6) Uani 0.740(4) 1 d D U P A 1
F19 F 0.34618(19) 0.49819(18) 0.03399(13) 0.0350(6) Uani 0.740(4) 1 d D U P A 1
C10A C 0.3599(5) 0.3942(5) 0.1096(5) 0.0247(18) Uani 0.260(4) 1 d D U P A 2
F19A F 0.2593(5) 0.4940(5) 0.0209(4) 0.048(2) Uani 0.260(4) 1 d D U P A 2
F20A F 0.3872(4) 0.5455(6) 0.0575(4) 0.0401(17) Uani 0.260(4) 1 d D U P A 2
F21A F 0.3010(8) 0.5600(7) 0.1451(5) 0.050(2) Uani 0.260(4) 1 d D U P A 2

loop_
_atom_site_aniso_label
_atom_site_aniso_U_11
_atom_site_aniso_U_22
_atom_site_aniso_U_33
_atom_site_aniso_U_23
_atom_site_aniso_U_13
_atom_site_aniso_U_12
Ti1 0.01552(18) 0.01314(18) 0.01322(17) 0.00025(15) 0.00146(13) -0.00073(14)
F1 0.1186(18) 0.0277(9) 0.0223(8) 0.0068(7) 0.0169(9) 0.0229(10)
F2 0.141(2) 0.0359(10) 0.0140(8) -0.0025(7) 0.0096(10) 0.0099(12)
F3 0.0914(17) 0.0512(12) 0.0681(14) 0.0001(11) 0.0576(13) -0.0188(11)
F4 0.0447(9) 0.0313(8) 0.0271(8) -0.0116(7) 0.0085(7) 0.0063(7)
F5 0.0252(8) 0.0503(11) 0.0557(11) -0.0181(9) -0.0033(7) 0.0125(7)
F6 0.0664(11) 0.0200(8) 0.0306(8) 0.0038(7) 0.0131(8) 0.0085(7)
F7 0.0497(10) 0.0268(8) 0.0373(9) -0.0113(7) 0.0137(7) -0.0050(7)
F8 0.0677(12) 0.0217(8) 0.0330(9) 0.0119(7) -0.0029(8) -0.0099(8)
F9 0.0299(8) 0.0257(8) 0.0613(11) 0.0046(8) -0.0056(7) -0.0092(6)
F10 0.0526(10) 0.0294(9) 0.0378(9) 0.0068(7) -0.0190(8) -0.0134(7)
F11 0.0280(8) 0.0584(12) 0.0491(10) 0.0004(9) -0.0023(7) 0.0098(8)
F12 0.0606(11) 0.0393(10) 0.0316(9) 0.0209(8) -0.0143(8) -0.0098(8)
F13 0.0356(9) 0.1120(18) 0.0227(8) -0.0121(10) -0.0005(7) -0.0100(10)
F14 0.0601(12) 0.0678(13) 0.0248(8) 0.0202(9) 0.0028(8) -0.0110(10)
F15 0.0943(16) 0.0582(13) 0.0278(9) -0.0207(9) 0.0065(9) 0.0174(11)
F16 0.0294(8) 0.0256(8) 0.0369(8) -0.0018(6) 0.0117(6) -0.0026(6)
F17 0.0361(8) 0.0329(8) 0.0323(8) -0.0034(7) 0.0137(6) 0.0141(7)
F18 0.0291(8) 0.0401(9) 0.0218(7) -0.0022(7) -0.0011(6) 0.0153(7)
F22 0.0181(7) 0.0341(9) 0.0499(10) 0.0043(7) -0.0082(6) -0.0060(6)
F23 0.0263(7) 0.0260(8) 0.0374(8) 0.0000(7) -0.0052(6) 0.0072(6)
F24 0.0320(8) 0.0465(10) 0.0187(7) -0.0001(7) -0.0034(6) 0.0061(7)
O1 0.0223(8) 0.0177(8) 0.0154(7) -0.0023(6) 0.0048(6) -0.0029(6)
O2 0.0230(8) 0.0155(7) 0.0157(7) 0.0018(6) 0.0040(6) -0.0006(6)
O3 0.0204(8) 0.0188(8) 0.0169(7) 0.0015(6) 0.0047(6) 0.0017(6)
O4 0.0187(8) 0.0160(8) 0.0268(8) 0.0034(7) -0.0060(6) -0.0015(6)
O5 0.0163(7) 0.0167(8) 0.0198(8) 0.0012(6) 0.0000(6) -0.0016(6)
N1 0.0186(9) 0.0196(10) 0.0205(9) 0.0007(8) 0.0001(7) -0.0040(7)
N2 0.0216(9) 0.0152(9) 0.0198(9) 0.0016(7) 0.0006(7) 0.0005(7)
C1 0.0243(11) 0.0188(11) 0.0165(10) -0.0013(9) 0.0044(8) 0.0013(9)
C2 0.072(2) 0.0230(13) 0.0218(13) -0.0031(11) 0.0188(13) 0.0035(13)
C3 0.0278(13) 0.0257(13) 0.0235(12) -0.0054(10) 0.0043(9) 0.0018(10)
C4 0.0255(11) 0.0168(11) 0.0176(10) 0.0033(9) 0.0037(8) -0.0005(9)
C5 0.0295(12) 0.0177(11) 0.0244(12) 0.0041(9) 0.0018(9) -0.0008(9)
C6 0.0352(14) 0.0231(12) 0.0248(12) 0.0059(10) -0.0043(10) -0.0032(10)
C7 0.0266(12) 0.0179(11) 0.0162(10) -0.0007(9) 0.0058(8) -0.0002(9)
C8 0.0333(14) 0.0384(15) 0.0197(12) -0.0029(11) 0.0056(10) 0.0000(11)
C9 0.0276(12) 0.0238(12) 0.0211(11) -0.0013(10) 0.0058(9) 0.0089(10)
C10 0.0156(14) 0.0190(14) 0.0191(15) 0.0025(12) 0.0000(11) 0.0024(11)
C11 0.0366(14) 0.0278(14) 0.0389(15) 0.0088(12) -0.0156(11) 0.0001(11)
C12 0.0302(14) 0.0276(14) 0.0534(18) 0.0159(13) -0.0157(12) -0.0054(11)
C13 0.0290(13) 0.0389(16) 0.0280(13) -0.0119(12) -0.0009(10) -0.0089(11)
C14 0.0203(12) 0.0458(16) 0.0288(13) -0.0023(12) 0.0045(10) -0.0122(11)
C15 0.0170(10) 0.0182(11) 0.0195(10) -0.0009(9) 0.0003(8) -0.0010(8)
C16 0.0192(11) 0.0212(11) 0.0255(12) -0.0006(10) -0.0011(9) -0.0005(9)
C17 0.0214(11) 0.0186(11) 0.0203(11) -0.0001(9) -0.0021(8) -0.0012(9)
C18 0.0300(13) 0.0172(11) 0.0307(13) 0.0007(10) 0.0032(10) 0.0015(9)
C19 0.0486(16) 0.0263(13) 0.0195(12) 0.0014(10) 0.0081(11) 0.0023(11)
F20 0.0284(13) 0.0202(11) 0.0285(11) 0.0016(9) 0.0043(9) 0.0012(9)
F21 0.0269(11) 0.0342(12) 0.0415(13) 0.0063(10) -0.0128(9) 0.0093(9)
F19 0.0573(17) 0.0257(12) 0.0218(11) 0.0000(9) 0.0047(10) 0.0009(11)
C10A 0.027(4) 0.027(4) 0.019(4) 0.005(3) -0.001(3) 0.004(3)
F19A 0.044(4) 0.042(4) 0.050(4) 0.018(3) -0.025(3) 0.003(3)
F20A 0.055(4) 0.039(4) 0.023(3) 0.011(3) -0.003(3) 0.023(3)
F21A 0.067(6) 0.040(4) 0.045(4) 0.008(3) 0.011(4) 0.029(4)

loop_
_atom_type_symbol
_atom_type_description
_atom_type_scat_dispersion_real
_atom_type_scat_dispersion_imag
_atom_type_scat_source
C C 0.0033 0.0016 'International Tables Vol C Tables 4.2.6.8 and 6.1.1.4'
H H 0.0000 0.0000 'International Tables Vol C Tables 4.2.6.8 and 6.1.1.4'
F F 0.0171 0.0103 'International Tables Vol C Tables 4.2.6.8 and 6.1.1.4'
N N 0.0061 0.0033 'International Tables Vol C Tables 4.2.6.8 and 6.1.1.4'
O O 0.0106 0.0060 'International Tables Vol C Tables 4.2.6.8 and 6.1.1.4'
Ti Ti 0.2776 0.4457 'International Tables Vol C Tables 4.2.6.8 and 6.1.1.4'

loop_
_exptl_crystal_face_index_h
_exptl_crystal_face_index_k
_exptl_crystal_face_index_l
_exptl_crystal_face_perp_dist
1 -2 1 0.0140
-1 2 -1 0.0262
1 1 2 0.0368
2 0 -1 0.0518
2 1 1 0.0525
-1 -1 -2 0.0184
-2 0 1 0.0534
-2 -1 1 0.0419
-1 -1 2 0.0459
1 9 -20 0.0442
1 2 2 0.0284

loop_
_geom_angle_atom_site_label_1
_geom_angle_atom_site_label_2
_geom_angle_atom_site_label_3
_geom_angle
_geom_angle_site_symmetry_1
_geom_angle_site_symmetry_3
_geom_angle_publ_flag
O1 Ti1 O3 174.41(7) . . ?
O1 Ti1 O4 95.23(7) . . ?
O1 Ti1 N1 86.19(7) . . ?
O2 Ti1 O1 89.62(7) . . ?
O2 Ti1 O3 86.36(7) . . ?
O2 Ti1 O4 162.08(7) . . ?
O2 Ti1 N1 87.03(7) . . ?
O3 Ti1 O4 87.47(7) . . ?
O3 Ti1 N1 89.71(7) . . ?
O4 Ti1 N1 76.13(7) . . ?
O5 Ti1 O1 88.42(7) . . ?
O5 Ti1 O2 106.97(7) . . ?
O5 Ti1 O3 96.47(7) . . ?
O5 Ti1 O4 90.43(7) . . ?
O5 Ti1 N1 164.97(7) . . ?
C1 O1 Ti1 133.39(14) . . ?
C4 O2 Ti1 133.54(14) . . ?
C7 O3 Ti1 133.27(14) . . ?
Ti1 O4 H4 128.2(12) . . ?
C10 O4 Ti1 120.92(15) . . ?
C10 O4 H4 110.6(12) . . ?
C10A O4 Ti1 115.3(3) . . ?
C10A O4 H4 105.5(16) . . ?
C15 O5 Ti1 149.86(14) . . ?
C12 N1 Ti1 105.27(14) . . ?
C12 N1 C13 106.8(2) . . ?
C13 N1 Ti1 113.34(15) . . ?
C14 N1 Ti1 113.02(14) . . ?
C14 N1 C12 111.1(2) . . ?
C14 N1 C13 107.2(2) . . ?
C17 N2 C18 108.47(18) . . ?
C19 N2 C17 112.51(19) . . ?
C19 N2 C18 110.48(19) . . ?
O1 C1 H1 108.6 . . ?
O1 C1 C2 109.7(2) . . ?
O1 C1 C3 110.78(18) . . ?
C2 C1 H1 108.6 . . ?
C2 C1 C3 110.6(2) . . ?
C3 C1 H1 108.6 . . ?
F1 C2 F2 106.4(3) . . ?
F1 C2 C1 110.4(2) . . ?
F2 C2 C1 111.7(2) . . ?
F3 C2 F1 107.7(3) . . ?
F3 C2 F2 107.2(2) . . ?
F3 C2 C1 113.0(3) . . ?
F4 C3 F6 106.1(2) . . ?
F4 C3 C1 113.7(2) . . ?
F5 C3 F4 107.3(2) . . ?
F5 C3 F6 106.4(2) . . ?
F5 C3 C1 112.7(2) . . ?
F6 C3 C1 110.13(19) . . ?
O2 C4 H4A 108.4 . . ?
O2 C4 C5 109.72(18) . . ?
O2 C4 C6 111.12(19) . . ?
C5 C4 H4A 108.4 . . ?
C5 C4 C6 110.8(2) . . ?
C6 C4 H4A 108.4 . . ?
F7 C5 F9 106.3(2) . . ?
F7 C5 C4 112.7(2) . . ?
F8 C5 F7 107.1(2) . . ?
F8 C5 F9 106.6(2) . . ?
F8 C5 C4 112.97(19) . . ?
F9 C5 C4 110.7(2) . . ?
F10 C6 F11 107.0(2) . . ?
F10 C6 C4 110.2(2) . . ?
F11 C6 C4 112.6(2) . . ?
F12 C6 F10 107.1(2) . . ?
F12 C6 F11 107.6(2) . . ?
F12 C6 C4 112.1(2) . . ?
O3 C7 H7 108.8 . . ?
O3 C7 C8 111.08(19) . . ?
O3 C7 C9 109.99(19) . . ?
C8 C7 H7 108.8 . . ?
C9 C7 H7 108.8 . . ?
C9 C7 C8 109.20(19) . . ?
F13 C8 F14 105.1(2) . . ?
F13 C8 F15 107.4(2) . . ?
F13 C8 C7 112.6(2) . . ?
F14 C8 F15 106.4(2) . . ?
F14 C8 C7 113.6(2) . . ?
F15 C8 C7 111.3(2) . . ?
F16 C9 F17 107.38(19) . . ?
F16 C9 F18 106.5(2) . . ?
F16 C9 C7 113.07(19) . . ?
F17 C9 F18 106.83(19) . . ?
F17 C9 C7 113.3(2) . . ?
F18 C9 C7 109.36(19) . . ?
O4 C10 C11 107.3(2) . . ?
O4 C10 C12 108.4(2) . . ?
C12 C10 C11 110.2(2) . . ?
F20 C11 C10 109.4(2) . . ?
F20 C11 F21 103.6(2) . . ?
F21 C11 C10 107.3(2) . . ?
F19 C11 C10 116.7(3) . . ?
F19 C11 F20 109.7(2) . . ?
F19 C11 F21 109.3(2) . . ?
F19A C11 C10A 99.9(4) . . ?
F19A C11 F20A 85.9(5) . . ?
F20A C11 C10A 90.3(4) . . ?
F21A C11 C10A 131.7(6) . . ?
F21A C11 F19A 126.2(6) . . ?
F21A C11 F20A 105.2(7) . . ?
C10 C12 N1 109.3(2) . . ?
C10A C12 N1 115.1(3) . . ?
N1 C13 H13A 109.5 . . ?
N1 C13 H13B 109.5 . . ?
N1 C13 H13C 109.5 . . ?
H13A C13 H13B 109.5 . . ?
H13A C13 H13C 109.5 . . ?
H13B C13 H13C 109.5 . . ?
N1 C14 H14A 109.5 . . ?
N1 C14 H14B 109.5 . . ?
N1 C14 H14C 109.5 . . ?
H14A C14 H14B 109.5 . . ?
H14A C14 H14C 109.5 . . ?
H14B C14 H14C 109.5 . . ?
O5 C15 H15 109.7 . . ?
O5 C15 C16 108.90(18) . . ?
O5 C15 C17 110.91(18) . . ?
C16 C15 H15 109.7 . . ?
C17 C15 H15 109.7 . . ?
C17 C15 C16 108.01(18) . . ?
F22 C16 C15 111.03(19) . . ?
F23 C16 F22 106.66(18) . . ?
F23 C16 F24 107.26(19) . . ?
F23 C16 C15 112.39(19) . . ?
F24 C16 F22 107.28(19) . . ?
F24 C16 C15 111.92(19) . . ?
N2 C17 C15 112.46(18) . . ?
N2 C17 H17A 109.1 . . ?
N2 C17 H17B 109.1 . . ?
C15 C17 H17A 109.1 . . ?
C15 C17 H17B 109.1 . . ?
H17A C17 H17B 107.8 . . ?
N2 C18 H18A 109.5 . . ?
N2 C18 H18B 109.5 . . ?
N2 C18 H18C 109.5 . . ?
H18A C18 H18B 109.5 . . ?
H18A C18 H18C 109.5 . . ?
H18B C18 H18C 109.5 . . ?
N2 C19 H19A 109.5 . . ?
N2 C19 H19B 109.5 . . ?
N2 C19 H19C 109.5 . . ?
H19A C19 H19B 109.5 . . ?
H19A C19 H19C 109.5 . . ?
H19B C19 H19C 109.5 . . ?
O4 C10A C11 105.2(4) . . ?
O4 C10A C12 109.8(5) . . ?
C12 C10A C11 109.6(5) . . ?

loop_
_geom_bond_atom_site_label_1
_geom_bond_atom_site_label_2
_geom_bond_distance
_geom_bond_site_symmetry_2
_geom_bond_publ_flag
Ti1 O1 1.9257(15) . ?
Ti1 O2 1.9120(16) . ?
Ti1 O3 1.9338(16) . ?
Ti1 O4 1.9572(16) . ?
Ti1 O5 1.8466(15) . ?
Ti1 N1 2.3437(19) . ?
F1 C2 1.332(3) . ?
F2 C2 1.345(3) . ?
F3 C2 1.320(4) . ?
F4 C3 1.334(3) . ?
F5 C3 1.328(3) . ?
F6 C3 1.348(3) . ?
F7 C5 1.332(3) . ?
F8 C5 1.331(3) . ?
F9 C5 1.337(3) . ?
F10 C6 1.333(3) . ?
F11 C6 1.333(3) . ?
F12 C6 1.326(3) . ?
F13 C8 1.325(3) . ?
F14 C8 1.325(3) . ?
F15 C8 1.337(3) . ?
F16 C9 1.333(3) . ?
F17 C9 1.338(3) . ?
F18 C9 1.346(3) . ?
F22 C16 1.343(3) . ?
F23 C16 1.332(3) . ?
F24 C16 1.332(3) . ?
O1 C1 1.377(3) . ?
O2 C4 1.379(3) . ?
O3 C7 1.373(3) . ?
O4 H4 0.868(9) . ?
O4 C10 1.428(3) . ?
O4 C10A 1.430(7) . ?
O5 C15 1.381(3) . ?
N1 C12 1.477(3) . ?
N1 C13 1.482(3) . ?
N1 C14 1.474(3) . ?
N2 C17 1.492(3) . ?
N2 C18 1.495(3) . ?
N2 C19 1.487(3) . ?
C1 H1 1.0000 . ?
C1 C2 1.523(3) . ?
C1 C3 1.527(3) . ?
C4 H4A 1.0000 . ?
C4 C5 1.531(3) . ?
C4 C6 1.531(3) . ?
C7 H7 1.0000 . ?
C7 C8 1.530(3) . ?
C7 C9 1.524(3) . ?
C10 C11 1.538(4) . ?
C10 C12 1.470(4) . ?
C11 F20 1.375(3) . ?
C11 F21 1.376(3) . ?
C11 F19 1.267(3) . ?
C11 C10A 1.576(7) . ?
C11 F19A 1.414(5) . ?
C11 F20A 1.491(6) . ?
C11 F21A 1.034(8) . ?
C12 C10A 1.442(7) . ?
C13 H13A 0.9800 . ?
C13 H13B 0.9800 . ?
C13 H13C 0.9800 . ?
C14 H14A 0.9800 . ?
C14 H14B 0.9800 . ?
C14 H14C 0.9800 . ?
C15 H15 1.0000 . ?
C15 C16 1.529(3) . ?
C15 C17 1.522(3) . ?
C17 H17A 0.9900 . ?
C17 H17B 0.9900 . ?
C18 H18A 0.9800 . ?
C18 H18B 0.9800 . ?
C18 H18C 0.9800 . ?
C19 H19A 0.9800 . ?
C19 H19B 0.9800 . ?
C19 H19C 0.9800 . ?

loop_
_geom_torsion_atom_site_label_1
_geom_torsion_atom_site_label_2
_geom_torsion_atom_site_label_3
_geom_torsion_atom_site_label_4
_geom_torsion
_geom_torsion_site_symmetry_1
_geom_torsion_site_symmetry_2
_geom_torsion_site_symmetry_3
_geom_torsion_site_symmetry_4
_geom_torsion_publ_flag
Ti1 O1 C1 C2 -145.64(19) . . . . ?
Ti1 O1 C1 C3 91.9(2) . . . . ?
Ti1 O2 C4 C5 148.09(16) . . . . ?
Ti1 O2 C4 C6 -89.1(2) . . . . ?
Ti1 O3 C7 C8 151.58(17) . . . . ?
Ti1 O3 C7 C9 -87.4(2) . . . . ?
Ti1 O4 C10 C11 -157.66(17) . . . . ?
Ti1 O4 C10 C12 -38.6(3) . . . . ?
Ti1 O4 C10A C11 168.1(3) . . . . ?
Ti1 O4 C10A C12 50.3(6) . . . . ?
Ti1 O5 C15 C16 -152.2(2) . . . . ?
Ti1 O5 C15 C17 89.1(3) . . . . ?
Ti1 N1 C12 C10 -37.8(3) . . . . ?
Ti1 N1 C12 C10A 6.9(4) . . . . ?
O1 Ti1 O5 C15 -155.6(3) . . . . ?
O1 C1 C2 F1 55.6(3) . . . . ?
O1 C1 C2 F2 173.8(2) . . . . ?
O1 C1 C2 F3 -65.1(3) . . . . ?
O1 C1 C3 F4 168.21(19) . . . . ?
O1 C1 C3 F5 45.8(3) . . . . ?
O1 C1 C3 F6 -72.9(2) . . . . ?
O2 Ti1 O5 C15 115.2(3) . . . . ?
O2 C4 C5 F7 52.7(3) . . . . ?
O2 C4 C5 F8 174.28(19) . . . . ?
O2 C4 C5 F9 -66.3(2) . . . . ?
O2 C4 C6 F10 54.6(3) . . . . ?
O2 C4 C6 F11 -64.7(3) . . . . ?
O2 C4 C6 F12 173.9(2) . . . . ?
O3 Ti1 O5 C15 27.1(3) . . . . ?
O3 C7 C8 F13 -45.0(3) . . . . ?
O3 C7 C8 F14 74.3(3) . . . . ?
O3 C7 C8 F15 -165.6(2) . . . . ?
O3 C7 C9 F16 -51.2(2) . . . . ?
O3 C7 C9 F17 -173.72(18) . . . . ?
O3 C7 C9 F18 67.2(2) . . . . ?
O4 Ti1 O5 C15 -60.4(3) . . . . ?
O4 C10 C11 F20 -62.3(3) . . . . ?
O4 C10 C11 F21 -174.1(2) . . . . ?
O4 C10 C11 F19 62.9(3) . . . . ?
O4 C10 C12 N1 49.5(3) . . . . ?
O5 C15 C16 F22 -175.26(18) . . . . ?
O5 C15 C16 F23 65.4(2) . . . . ?
O5 C15 C16 F24 -55.4(2) . . . . ?
O5 C15 C17 N2 -60.6(2) . . . . ?
N1 Ti1 O5 C15 -86.7(4) . . . . ?
N1 C12 C10A O4 -33.9(6) . . . . ?
N1 C12 C10A C11 -148.9(4) . . . . ?
C2 C1 C3 F4 46.4(3) . . . . ?
C2 C1 C3 F5 -76.1(3) . . . . ?
C2 C1 C3 F6 165.3(2) . . . . ?
C3 C1 C2 F1 178.1(2) . . . . ?
C3 C1 C2 F2 -63.7(3) . . . . ?
C3 C1 C2 F3 57.4(3) . . . . ?
C5 C4 C6 F10 176.9(2) . . . . ?
C5 C4 C6 F11 57.5(3) . . . . ?
C5 C4 C6 F12 -63.9(3) . . . . ?
C6 C4 C5 F7 -70.4(3) . . . . ?
C6 C4 C5 F8 51.2(3) . . . . ?
C6 C4 C5 F9 170.7(2) . . . . ?
C8 C7 C9 F16 70.9(3) . . . . ?
C8 C7 C9 F17 -51.6(3) . . . . ?
C8 C7 C9 F18 -170.6(2) . . . . ?
C9 C7 C8 F13 -166.5(2) . . . . ?
C9 C7 C8 F14 -47.2(3) . . . . ?
C9 C7 C8 F15 72.9(3) . . . . ?
C11 C10 C12 N1 166.6(2) . . . . ?
C12 C10 C11 F20 179.9(2) . . . . ?
C12 C10 C11 F21 68.1(3) . . . . ?
C12 C10 C11 F19 -54.9(3) . . . . ?
C13 N1 C12 C10 -158.6(2) . . . . ?
C13 N1 C12 C10A -113.8(4) . . . . ?
C14 N1 C12 C10 84.8(3) . . . . ?
C14 N1 C12 C10A 129.6(4) . . . . ?
C16 C15 C17 N2 -179.86(19) . . . . ?
C17 C15 C16 F22 -54.7(3) . . . . ?
C17 C15 C16 F23 -174.11(19) . . . . ?
C17 C15 C16 F24 65.1(2) . . . . ?
C18 N2 C17 C15 173.82(19) . . . . ?
C19 N2 C17 C15 -63.7(2) . . . . ?
F19A C11 C10A O4 174.0(5) . . . . ?
F19A C11 C10A C12 -68.1(6) . . . . ?
F20A C11 C10A O4 88.1(5) . . . . ?
F20A C11 C10A C12 -154.0(5) . . . . ?
F21A C11 C10A O4 -22.6(11) . . . . ?
F21A C11 C10A C12 95.3(10) . . . . ?

loop_
_exptl_oxdiff_crystal_face_indexfrac_h
_exptl_oxdiff_crystal_face_indexfrac_k
_exptl_oxdiff_crystal_face_indexfrac_l
_exptl_oxdiff_crystal_face_x
_exptl_oxdiff_crystal_face_y
_exptl_oxdiff_crystal_face_z
0.9983 -1.9988 0.9965 -0.0079 -0.1278 -0.0282
-0.9983 1.9988 -0.9965 0.0079 0.1278 0.0282
0.9992 0.9969 1.9989 0.1071 -0.0034 -0.0548
1.9971 -0.0001 -0.9992 -0.0324 -0.0018 -0.0971
1.9976 0.9972 0.9999 0.0713 0.0059 -0.1040
-0.9992 -0.9969 -1.9989 -0.1071 0.0034 0.0548
-1.9971 0.0001 0.9992 0.0324 0.0018 0.0971
-1.9973 -0.9987 0.9980 0.0071 -0.0464 0.1064
-0.9985 -0.9999 1.9968 0.0497 -0.0778 0.0596
0.8639 8.6732 -19.9654 -0.5619 0.8142 -0.1460
0.9994 1.9957 2.0000 0.1323 0.0448 -0.0641
